data_2208456
loop_
_publ_author_name
'Liu, Zhi-Qian'
'Wang, Hai-Bo'
'Pu, Yue-Qing'
'Yan, Xiao-Chen'

_publ_section_title
;
 Methyl
 {2-[3-(4-bromophenyl)-1,2,4-oxadiazol-5-ylmethoxy]phenyl}acetate
;
_journal_coeditor_code WW6447
_journal_issue 3
_journal_name_full 'Acta Crystallographica Section E'
_journal_page_first o1131
_journal_page_last o1132
_journal_paper_doi 10.1107/S1600536806005319
_journal_volume 62
_journal_year 2006
_chemical_formula_iupac 'C18 H15 Br N2 O4'
_chemical_formula_moiety 'C18 H15 Br N2 O4'
_chemical_formula_sum 'C18 H15 Br N2 O4'
_chemical_formula_weight 403.23
_chemical_name_systematic
;
Methyl 2-[3-(4-bromophenyl)-1,2,4-oxadiazol-5-ylmethoxy]phenylacetate
;
_space_group_IT_number 15
_symmetry_cell_setting monoclinic
_symmetry_space_group_name_Hall '-C 2yc'
_symmetry_space_group_name_H-M 'C 1 2/c 1'
_atom_sites_solution_hydrogens geom
_atom_sites_solution_primary direct
_atom_sites_solution_secondary difmap
_cell_angle_alpha 90.00
_cell_angle_beta 98.33(3)
_cell_angle_gamma 90.00
_cell_formula_units_Z 8
_cell_length_a 20.011(4)
_cell_length_b 9.643(2)
_cell_length_c 18.089(4)
_cell_measurement_reflns_used 25
_cell_measurement_temperature 293(2)
_cell_measurement_theta_max 12
_cell_measurement_theta_min 9
_cell_volume 3453.7(13)
_computing_cell_refinement 'CAD-4 Software'
_computing_data_collection 'CAD-4 Software (Enraf--Nonius, 1989)'
_computing_data_reduction 'XCAD4 (Harms & Wocadlo, 1995)'
_computing_molecular_graphics 'SHELXTL (Siemens, 1996)'
_computing_publication_material SHELXL97
_computing_structure_refinement 'SHELXL97 (Sheldrick, 1997)'
_computing_structure_solution 'SHELXS97 (Sheldrick, 1997)'
_diffrn_ambient_temperature 293(2)
_diffrn_measured_fraction_theta_full 0.995
_diffrn_measured_fraction_theta_max 0.995
_diffrn_measurement_device_type 'Nonius CAD-4'
_diffrn_measurement_method \w/2\q
_diffrn_radiation_monochromator graphite
_diffrn_radiation_source 'fine-focus sealed tube'
_diffrn_radiation_type MoK\a
_diffrn_radiation_wavelength 0.71073
_diffrn_reflns_av_R_equivalents 0.0296
_diffrn_reflns_av_sigmaI/netI 0.0725
_diffrn_reflns_limit_h_max 23
_diffrn_reflns_limit_h_min 0
_diffrn_reflns_limit_k_max 11
_diffrn_reflns_limit_k_min 0
_diffrn_reflns_limit_l_max 21
_diffrn_reflns_limit_l_min -21
_diffrn_reflns_number 3130
_diffrn_reflns_theta_full 25.00
_diffrn_reflns_theta_max 25.00
_diffrn_reflns_theta_min 2.06
_diffrn_standards_decay_% 0
_diffrn_standards_interval_count 200
_diffrn_standards_interval_time 120
_diffrn_standards_number 3
_exptl_absorpt_coefficient_mu 2.406
_exptl_absorpt_correction_T_max 0.6447
_exptl_absorpt_correction_T_min 0.4462
_exptl_absorpt_correction_type psi-scan
_exptl_absorpt_process_details '(North <i>et al.</i>,  1968)'
_exptl_crystal_colour colourless
_exptl_crystal_density_diffrn 1.551
_exptl_crystal_density_method 'not measured'
_exptl_crystal_description Block
_exptl_crystal_F_000 1632
_exptl_crystal_size_max 0.40
_exptl_crystal_size_mid 0.40
_exptl_crystal_size_min 0.20
_refine_diff_density_max 0.416
_refine_diff_density_min -0.361
_refine_ls_extinction_coef 0.0030(3)
_refine_ls_extinction_expression Fc^*^=kFc[1+0.001xFc^2^\l^3^/sin(2\q)]^-1/4^
_refine_ls_extinction_method SHELXL97
_refine_ls_goodness_of_fit_ref 1.017
_refine_ls_hydrogen_treatment constr
_refine_ls_matrix_type full
_refine_ls_number_parameters 227
_refine_ls_number_reflns 3038
_refine_ls_number_restraints 0
_refine_ls_restrained_S_all 1.017
_refine_ls_R_factor_all 0.1210
_refine_ls_R_factor_gt 0.0459
_refine_ls_shift/su_max 0.001
_refine_ls_shift/su_mean 0.000
_refine_ls_structure_factor_coef Fsqd
_refine_ls_weighting_details 'calc w=1/[\s^2^(Fo^2^)+(0.07P)^2^+0.6P] where P=(Fo^2^+2Fc^2^)/3'
_refine_ls_weighting_scheme calc
_refine_ls_wR_factor_gt 0.1107
_refine_ls_wR_factor_ref 0.1419
_reflns_number_gt 1670
_reflns_number_total 3038
_reflns_threshold_expression I>2\s(I)
_cod_data_source_file ww6447.cif
_cod_data_source_block I
_cod_depositor_comments
;
The following automatic conversions were performed:
'_symmetry_cell_setting' value 'Monoclinic' changed to 'monoclinic'
according to '/home/saulius/struct/CIF-dictionaries/cif_core.dic'
dictionary named 'cif_core.dic' version 2.4.1 from 2010-06-29.

Automatic conversion script
Id: cif_fix_enum 1527 2010-12-29 10:47:43Z saulius 

The following automatic conversions were performed:

'_symmetry_cell_setting' value 'Monoclinic' changed to 'monoclinic'
according to /home/saulius/struct/CIF-dictionaries/cif_core.dic
dictionary named 'cif_core.dic' version 2.4.1 from 2010-06-29.

Automatic conversion script
Id: cif_fix_values 1715 2011-07-08 13:25:40Z adriana 
;
_cod_original_cell_volume 3453.7(12)
_cod_original_sg_symbol_H-M 'C 2/c'
_cod_database_code 2208456
_cod_database_fobs_code 2208456

loop_
_symmetry_equiv_pos_as_xyz
'x, y, z'
'-x, y, -z+1/2'
'x+1/2, y+1/2, z'
'-x+1/2, y+1/2, -z+1/2'
'-x, -y, -z'
'x, -y, z-1/2'
'-x+1/2, -y+1/2, -z'
'x+1/2, -y+1/2, z-1/2'

loop_
_atom_site_type_symbol
_atom_site_label
_atom_site_fract_x
_atom_site_fract_y
_atom_site_fract_z
_atom_site_U_iso_or_equiv
_atom_site_adp_type
_atom_site_calc_flag
_atom_site_refinement_flags
_atom_site_occupancy
Br Br 0.89026(3) 0.26623(6) 0.69135(3) 0.0671(3) Uani d . 1
O O1 0.5825(2) 0.3266(4) 0.1358(2) 0.0622(10) Uani d . 1
O O2 0.6080(2) 0.5066(4) 0.0691(2) 0.0772(13) Uani d . 1
O O3 0.59382(18) 0.6607(3) 0.22824(18) 0.0548(10) Uani d . 1
O O4 0.71952(19) 0.5313(4) 0.27663(18) 0.0586(10) Uani d . 1
N N1 0.7039(2) 0.5999(4) 0.3885(2) 0.0498(11) Uani d . 1
N N2 0.7610(2) 0.4455(5) 0.3277(2) 0.0594(12) Uani d . 1
C C1 0.6431(3) 0.2578(6) 0.1209(4) 0.081(2) Uani d . 1
H H1B 0.6431 0.1638 0.1385 0.121 Uiso calc R 1
H H1C 0.6819 0.3056 0.1462 0.121 Uiso calc R 1
H H1D 0.6445 0.2579 0.0681 0.121 Uiso calc R 1
C C2 0.5719(3) 0.4535(5) 0.1074(3) 0.0453(13) Uani d . 1
C C3 0.5084(3) 0.5158(5) 0.1273(3) 0.0511(14) Uani d . 1
H H3A 0.5021 0.4847 0.1768 0.061 Uiso calc R 1
H H3B 0.4704 0.4827 0.0924 0.061 Uiso calc R 1
C C4 0.5089(2) 0.6712(5) 0.1260(3) 0.0441(13) Uani d . 1
C C5 0.4654(3) 0.7466(6) 0.0741(3) 0.0582(15) Uani d . 1
H H5A 0.4352 0.6998 0.0388 0.070 Uiso calc R 1
C C6 0.4663(3) 0.8900(6) 0.0739(3) 0.0667(17) Uani d . 1
H H6A 0.4375 0.9397 0.0385 0.080 Uiso calc R 1
C C7 0.5104(3) 0.9576(6) 0.1270(3) 0.0651(17) Uani d . 1
H H7A 0.5109 1.0540 0.1270 0.078 Uiso calc R 1
C C8 0.5535(3) 0.8884(5) 0.1799(3) 0.0561(15) Uani d . 1
H H8A 0.5825 0.9365 0.2158 0.067 Uiso calc R 1
C C9 0.5528(3) 0.7440(5) 0.1787(3) 0.0452(12) Uani d . 1
C C10 0.6442(3) 0.7257(5) 0.2787(3) 0.0518(13) Uani d . 1
H H10A 0.6236 0.7798 0.3146 0.062 Uiso calc R 1
H H10B 0.6704 0.7878 0.2519 0.062 Uiso calc R 1
C C11 0.6884(3) 0.6184(5) 0.3177(3) 0.0474(13) Uani d . 1
C C12 0.7496(2) 0.4927(5) 0.3926(2) 0.0435(12) Uani d . 1
C C13 0.7837(2) 0.4353(5) 0.4633(3) 0.0427(12) Uani d . 1
C C14 0.7676(3) 0.4869(6) 0.5298(3) 0.0620(16) Uani d . 1
H H14A 0.7356 0.5571 0.5292 0.074 Uiso calc R 1
C C15 0.7988(3) 0.4346(6) 0.5971(3) 0.0619(16) Uani d . 1
H H15A 0.7871 0.4680 0.6418 0.074 Uiso calc R 1
C C16 0.8468(3) 0.3335(5) 0.5980(3) 0.0480(13) Uani d . 1
C C17 0.8634(3) 0.2821(5) 0.5328(3) 0.0554(14) Uani d . 1
H H17A 0.8962 0.2137 0.5337 0.066 Uiso calc R 1
C C18 0.8312(3) 0.3323(5) 0.4654(3) 0.0535(14) Uani d . 1
H H18A 0.8418 0.2959 0.4209 0.064 Uiso calc R 1

loop_
_atom_site_aniso_label
_atom_site_aniso_U_11
_atom_site_aniso_U_22
_atom_site_aniso_U_33
_atom_site_aniso_U_12
_atom_site_aniso_U_13
_atom_site_aniso_U_23
Br 0.0845(5) 0.0622(4) 0.0522(4) 0.0051(3) 0.0018(3) 0.0066(3)
O1 0.070(3) 0.048(2) 0.071(2) 0.011(2) 0.019(2) 0.0213(19)
O2 0.099(3) 0.046(2) 0.099(3) 0.009(2) 0.057(3) 0.017(2)
O3 0.063(2) 0.044(2) 0.052(2) -0.0007(18) -0.0097(18) 0.0046(17)
O4 0.070(3) 0.066(2) 0.0397(19) 0.008(2) 0.0073(19) -0.0042(18)
N1 0.053(3) 0.055(3) 0.042(2) 0.002(2) 0.006(2) 0.000(2)
N2 0.067(3) 0.067(3) 0.043(2) 0.008(3) 0.005(2) -0.005(2)
C1 0.087(5) 0.069(5) 0.092(5) 0.043(4) 0.032(4) 0.026(4)
C2 0.055(4) 0.040(3) 0.041(3) -0.003(3) 0.007(3) 0.000(2)
C3 0.046(3) 0.048(3) 0.058(3) -0.010(3) 0.004(3) -0.002(3)
C4 0.043(3) 0.043(3) 0.048(3) 0.001(2) 0.011(3) -0.004(2)
C5 0.059(4) 0.058(4) 0.056(3) 0.006(3) 0.000(3) -0.006(3)
C6 0.079(5) 0.060(4) 0.060(4) 0.018(4) 0.009(3) 0.008(3)
C7 0.076(5) 0.043(3) 0.081(4) 0.015(3) 0.025(4) 0.006(3)
C8 0.069(4) 0.039(3) 0.062(4) 0.000(3) 0.017(3) -0.003(3)
C9 0.050(3) 0.045(3) 0.042(3) 0.003(3) 0.013(2) 0.001(2)
C10 0.061(4) 0.046(3) 0.047(3) -0.009(3) 0.002(3) 0.000(2)
C11 0.048(3) 0.048(3) 0.048(3) -0.003(3) 0.013(3) -0.001(3)
C12 0.045(3) 0.045(3) 0.040(3) -0.007(3) 0.006(2) -0.004(2)
C13 0.046(3) 0.040(3) 0.042(3) -0.005(3) 0.008(2) -0.008(2)
C14 0.065(4) 0.070(4) 0.052(3) 0.021(3) 0.012(3) -0.003(3)
C15 0.073(4) 0.070(4) 0.043(3) 0.004(4) 0.013(3) -0.012(3)
C16 0.053(3) 0.043(3) 0.050(3) 0.005(3) 0.010(3) 0.002(2)
C17 0.072(4) 0.046(3) 0.050(3) 0.016(3) 0.016(3) -0.003(3)
C18 0.075(4) 0.048(3) 0.041(3) 0.000(3) 0.022(3) -0.007(3)

loop_
_atom_type_symbol
_atom_type_description
_atom_type_scat_dispersion_real
_atom_type_scat_dispersion_imag
_atom_type_scat_source
C C 0.0033 0.0016 'International Tables Vol C Tables 4.2.6.8 and 6.1.1.4'
H H 0.0000 0.0000 'International Tables Vol C Tables 4.2.6.8 and 6.1.1.4'
N N 0.0061 0.0033 'International Tables Vol C Tables 4.2.6.8 and 6.1.1.4'
O O 0.0106 0.0060 'International Tables Vol C Tables 4.2.6.8 and 6.1.1.4'
Br Br -0.2901 2.4595 'International Tables Vol C Tables 4.2.6.8 and 6.1.1.4'

loop_
_geom_angle_atom_site_label_1
_geom_angle_atom_site_label_2
_geom_angle_atom_site_label_3
_geom_angle
_geom_angle_publ_flag
C2 O1 C1 116.2(4) yes
C9 O3 C10 117.7(4) yes
C11 O4 N2 106.3(3) yes
C11 N1 C12 102.7(4) yes
C12 N2 O4 102.7(4) yes
O1 C1 H1B 109.5 ?
O1 C1 H1C 109.5 ?
H1B C1 H1C 109.5 ?
O1 C1 H1D 109.5 ?
H1B C1 H1D 109.5 ?
H1C C1 H1D 109.5 ?
O2 C2 O1 123.1(5) yes
O2 C2 C3 125.3(5) yes
O1 C2 C3 111.6(4) yes
C2 C3 C4 112.9(4) yes
C2 C3 H3A 109.0 ?
C4 C3 H3A 109.0 ?
C2 C3 H3B 109.0 ?
C4 C3 H3B 109.0 ?
H3A C3 H3B 107.8 ?
C9 C4 C5 118.1(5) ?
C9 C4 C3 120.0(5) ?
C5 C4 C3 121.9(5) ?
C6 C5 C4 121.2(5) ?
C6 C5 H5A 119.4 ?
C4 C5 H5A 119.4 ?
C7 C6 C5 118.7(6) ?
C7 C6 H6A 120.6 ?
C5 C6 H6A 120.6 ?
C8 C7 C6 122.4(6) ?
C8 C7 H7A 118.8 ?
C6 C7 H7A 118.8 ?
C7 C8 C9 118.3(5) ?
C7 C8 H8A 120.9 ?
C9 C8 H8A 120.9 ?
O3 C9 C4 114.1(4) yes
O3 C9 C8 124.6(5) yes
C4 C9 C8 121.3(5) ?
O3 C10 C11 108.8(4) yes
O3 C10 H10A 109.9 ?
C11 C10 H10A 109.9 ?
O3 C10 H10B 109.9 ?
C11 C10 H10B 109.9 ?
H10A C10 H10B 108.3 ?
N1 C11 O4 113.8(5) yes
N1 C11 C10 128.0(5) yes
O4 C11 C10 118.2(4) yes
N2 C12 N1 114.5(4) yes
N2 C12 C13 122.1(5) yes
N1 C12 C13 123.5(4) yes
C18 C13 C14 119.0(5) ?
C18 C13 C12 122.0(4) yes
C14 C13 C12 119.0(5) yes
C15 C14 C13 120.2(5) ?
C15 C14 H14A 119.9 ?
C13 C14 H14A 119.9 ?
C16 C15 C14 119.9(5) ?
C16 C15 H15A 120.1 ?
C14 C15 H15A 120.1 ?
C15 C16 C17 120.5(5) ?
C15 C16 Br 119.0(4) yes
C17 C16 Br 120.5(4) yes
C16 C17 C18 119.7(5) ?
C16 C17 H17A 120.2 ?
C18 C17 H17A 120.2 ?
C13 C18 C17 120.7(5) ?
C13 C18 H18A 119.7 ?
C17 C18 H18A 119.7 ?

loop_
_geom_bond_atom_site_label_1
_geom_bond_atom_site_label_2
_geom_bond_distance
_geom_bond_publ_flag
Br C16 1.898(5) yes
O1 C2 1.333(6) yes
O1 C1 1.441(6) yes
O2 C2 1.187(5) yes
O3 C9 1.382(6) yes
O3 C10 1.405(6) yes
O4 C11 1.333(6) yes
O4 N2 1.416(5) yes
N1 C11 1.287(6) yes
N1 C12 1.375(6) yes
N2 C12 1.310(6) yes
C1 H1B 0.9600 ?
C1 H1C 0.9600 ?
C1 H1D 0.9600 ?
C2 C3 1.496(7) yes
C3 C4 1.499(7) yes
C3 H3A 0.9700 ?
C3 H3B 0.9700 ?
C4 C9 1.389(7) ?
C4 C5 1.389(7) ?
C5 C6 1.383(8) ?
C5 H5A 0.9300 ?
C6 C7 1.371(8) ?
C6 H6A 0.9300 ?
C7 C8 1.365(8) ?
C7 H7A 0.9300 ?
C8 C9 1.393(7) ?
C8 H8A 0.9300 ?
C10 C11 1.474(7) yes
C10 H10A 0.9700 ?
C10 H10B 0.9700 ?
C12 C13 1.467(6) yes
C13 C18 1.371(7) ?
C13 C14 1.383(7) ?
C14 C15 1.381(7) ?
C14 H14A 0.9300 ?
C15 C16 1.366(7) ?
C15 H15A 0.9300 ?
C16 C17 1.364(7) ?
C17 C18 1.383(7) ?
C17 H17A 0.9300 ?
C18 H18A 0.9300 ?

loop_
_geom_hbond_atom_site_label_D
_geom_hbond_atom_site_label_H
_geom_hbond_atom_site_label_A
_geom_hbond_distance_DH
_geom_hbond_distance_HA
_geom_hbond_distance_DA
_geom_hbond_angle_DHA
_geom_hbond_publ_flag
C14 H14A N1 0.93 2.57 2.899(7) 101 yes
C18 H18A N2 0.93 2.60 2.889(7) 100 yes

loop_
_geom_torsion_atom_site_label_1
_geom_torsion_atom_site_label_2
_geom_torsion_atom_site_label_3
_geom_torsion_atom_site_label_4
_geom_torsion
C11 O4 N2 C12 -0.3(5)
C1 O1 C2 O2 3.2(8)
C1 O1 C2 C3 -179.1(5)
O2 C2 C3 C4 -26.8(8)
O1 C2 C3 C4 155.6(4)
C2 C3 C4 C9 -67.8(6)
C2 C3 C4 C5 113.5(5)
C9 C4 C5 C6 0.9(8)
C3 C4 C5 C6 179.6(5)
C4 C5 C6 C7 -1.0(9)
C5 C6 C7 C8 0.1(9)
C6 C7 C8 C9 0.8(8)
C10 O3 C9 C4 173.9(4)
C10 O3 C9 C8 -6.5(7)
C5 C4 C9 O3 179.7(4)
C3 C4 C9 O3 0.9(6)
C5 C4 C9 C8 0.1(7)
C3 C4 C9 C8 -178.6(5)
C7 C8 C9 O3 179.6(5)
C7 C8 C9 C4 -0.9(8)
C9 O3 C10 C11 -171.2(4)
C12 N1 C11 O4 0.9(6)
C12 N1 C11 C10 -176.1(5)
N2 O4 C11 N1 -0.4(6)
N2 O4 C11 C10 176.9(4)
O3 C10 C11 N1 -125.4(6)
O3 C10 C11 O4 57.7(6)
O4 N2 C12 N1 0.9(6)
O4 N2 C12 C13 -178.7(4)
C11 N1 C12 N2 -1.1(6)
C11 N1 C12 C13 178.5(5)
N2 C12 C13 C18 2.4(8)
N1 C12 C13 C18 -177.2(5)
N2 C12 C13 C14 -177.8(5)
N1 C12 C13 C14 2.6(7)
C18 C13 C14 C15 -0.3(8)
C12 C13 C14 C15 179.9(5)
C13 C14 C15 C16 1.4(9)
C14 C15 C16 C17 -1.1(9)
C14 C15 C16 Br 178.7(4)
C15 C16 C17 C18 -0.3(8)
Br C16 C17 C18 180.0(4)
C14 C13 C18 C17 -1.1(8)
C12 C13 C18 C17 178.7(5)
C16 C17 C18 C13 1.4(8)

loop_
_cod_related_entry_id
_cod_related_entry_database
_cod_related_entry_code
1 ChemSpider 21126300
